data_7134813
loop_
_publ_author_name
'Zhang, Ke-Feng'
'Zhou, Lin-Hui'
'Chen, Yan-Xi'
'Chen, Wei-Wei'
'Feng, Yuan-Mei'
'Ma, Fang'

_publ_section_title
;
 Catalytic Asymmetric Construction of Planarly and Centrally Chiral
 [2.2]paracyclophanes by Merging Photochemical and Cobalt Catalyzed
 Desymmetrization
;
_journal_name_full 'Chemical Communications'
_journal_paper_doi 10.1039/D5CC03310A
_journal_year 2025
_chemical_absolute_configuration rmad
_chemical_formula_moiety 'C24 H21 Br O2'
_chemical_formula_sum 'C24 H21 Br O2'
_chemical_formula_weight 421.32
_space_group_crystal_system triclinic
_space_group_IT_number 1
_space_group_name_Hall 'P 1'
_space_group_name_H-M_alt 'P 1'
_atom_sites_solution_hydrogens geom
_audit_creation_date 2025-05-15
_audit_creation_method
;
Olex2 1.5
(compiled 2025.04.05 svn.rf049d14d for OlexSys, GUI svn.r7224)
;
_audit_update_record
;
2025-06-01 deposited with the CCDC.	2025-07-07 downloaded from the CCDC.
;
_cell_angle_alpha 70.7830(10)
_cell_angle_beta 77.9010(10)
_cell_angle_gamma 89.307(2)
_cell_formula_units_Z 1
_cell_length_a 7.8150(3)
_cell_length_b 7.9476(3)
_cell_length_c 8.2858(3)
_cell_measurement_reflns_used 5215
_cell_measurement_temperature 170.00
_cell_measurement_theta_max 54.95
_cell_measurement_theta_min 5.05
_cell_volume 474.26(3)
_computing_cell_refinement 'SAINT V8.40B (?, 2016)'
_computing_data_reduction 'SAINT V8.40B (?, 2016)'
_computing_molecular_graphics 'Olex2 1.5 (Dolomanov et al., 2009)'
_computing_publication_material 'Olex2 1.5 (Dolomanov et al., 2009)'
_computing_structure_refinement 'SHELXL 2018/3 (Sheldrick, 2015)'
_computing_structure_solution 'SHELXT 2018/2 (Sheldrick, 2018)'
_diffrn_ambient_temperature 170.00
_diffrn_measured_fraction_theta_full 0.993
_diffrn_measured_fraction_theta_max 0.992
_diffrn_measurement_device_type 'Bruker D8 Venture'
_diffrn_measurement_method '\f and \w scans'
_diffrn_radiation_type GaK\a
_diffrn_radiation_wavelength 1.34139
_diffrn_reflns_av_R_equivalents 0.0540
_diffrn_reflns_av_unetI/netI 0.0822
_diffrn_reflns_Laue_measured_fraction_full 0.993
_diffrn_reflns_Laue_measured_fraction_max 0.992
_diffrn_reflns_limit_h_max 9
_diffrn_reflns_limit_h_min -9
_diffrn_reflns_limit_k_max 9
_diffrn_reflns_limit_k_min -9
_diffrn_reflns_limit_l_max 10
_diffrn_reflns_limit_l_min -9
_diffrn_reflns_number 5808
_diffrn_reflns_point_group_measured_fraction_full 0.911
_diffrn_reflns_point_group_measured_fraction_max 0.901
_diffrn_reflns_theta_full 53.594
_diffrn_reflns_theta_max 54.929
_diffrn_reflns_theta_min 5.045
_diffrn_source_current 3.57
_diffrn_source_power 0.2491146
_diffrn_source_voltage 69.78
_diffrn_standards_number 0
_exptl_absorpt_coefficient_mu 2.093
_exptl_absorpt_correction_T_max 0.7508
_exptl_absorpt_correction_T_min 0.4676
_exptl_absorpt_correction_type multi-scan
_exptl_absorpt_process_details
;
SADABS-2016/2 (Bruker,2016/2) was used for absorption correction.
wR2(int) was 0.1553 before and 0.0842 after correction.
The Ratio of minimum to maximum transmission is 0.6228.
The \l/2 correction factor is Not present.
;
_exptl_crystal_colour colourless
_exptl_crystal_colour_primary colourless
_exptl_crystal_density_diffrn 1.475
_exptl_crystal_description block
_exptl_crystal_F_000 216
_exptl_crystal_size_max 0.17
_exptl_crystal_size_mid 0.17
_exptl_crystal_size_min 0.05
_refine_diff_density_max 1.107
_refine_diff_density_min -0.751
_refine_diff_density_rms 0.101
_refine_ls_abs_structure_details
;
 Flack x determined using 1291 quotients [(I+)-(I-)]/[(I+)+(I-)]
 (Parsons, Flack and Wagner, Acta Cryst. B69 (2013) 249-259).
;
_refine_ls_abs_structure_Flack 0.13(2)
_refine_ls_extinction_method none
_refine_ls_goodness_of_fit_ref 1.037
_refine_ls_hydrogen_treatment constr
_refine_ls_matrix_type full
_refine_ls_number_parameters 245
_refine_ls_number_reflns 3284
_refine_ls_number_restraints 27
_refine_ls_restrained_S_all 1.058
_refine_ls_R_factor_all 0.0589
_refine_ls_R_factor_gt 0.0540
_refine_ls_shift/su_max 0.000
_refine_ls_shift/su_mean 0.000
_refine_ls_structure_factor_coef Fsqd
_refine_ls_weighting_details 'w=1/[\s^2^(Fo^2^)+(0.0859P)^2^+0.4129P] where P=(Fo^2^+2Fc^2^)/3'
_refine_ls_weighting_scheme calc
_refine_ls_wR_factor_gt 0.1420
_refine_ls_wR_factor_ref 0.1462
_reflns_Friedel_coverage 0.815
_reflns_Friedel_fraction_full 0.829
_reflns_Friedel_fraction_max 0.809
_reflns_number_gt 3145
_reflns_number_total 3284
_reflns_threshold_expression 'I > 2\s(I)'
_cod_data_source_file d5cc03310a2.cif
_cod_data_source_block 250515zkf
_cod_original_sg_symbol_H-M P1
_cod_database_code 7134813
_shelx_shelxl_version_number 2018/3
_shelx_space_group_comment
;
The symmetry employed for this shelxl refinement is uniquely defined
by the following loop, which should always be used as a source of
symmetry information in preference to the above space-group names.
They are only intended as comments.
;
_shelx_estimated_absorpt_t_max 0.903
_shelx_estimated_absorpt_t_min 0.717
_olex2_refinement_description
;
1. Fixed Uiso
 At 1.2 times of:
  All C(H) groups, All C(H,H) groups
 At 1.5 times of:
  All O(H) groups
2. Uiso/Uaniso restraints and constraints
O2 \\sim C17 \\sim C18 \\sim C19 \\sim C24: within 2A with sigma of 0.005 and
sigma for terminal atoms of 0.01 within 2A
3.a Ternary CH refined with riding coordinates:
 C1(H1A)
3.b Secondary CH2 refined with riding coordinates:
 C14(H14A,H14B), C15(H15A,H15B), C22(H22A,H22B), C23(H23A,H23B)
3.c Aromatic/amide H refined with riding coordinates:
 C3(H3), C4(H4), C5(H5), C7(H7), C9(H9), C11(H11), C12(H12), C17(H17),
 C20(H20), C21(H21), C24(H24)
3.d Idealised tetrahedral OH refined as rotating group:
 O1(H1)
;
_olex2_submission_special_instructions 'No special instructions were received'

loop_
_space_group_symop_operation_xyz
'x, y, z'

loop_
_atom_site_label
_atom_site_type_symbol
_atom_site_fract_x
_atom_site_fract_y
_atom_site_fract_z
_atom_site_U_iso_or_equiv
_atom_site_adp_type
_atom_site_occupancy
_atom_site_site_symmetry_order
_atom_site_calc_flag
_atom_site_refinement_flags_posn
_atom_site_refinement_flags_adp
_atom_site_refinement_flags_occupancy
_atom_site_disorder_assembly
_atom_site_disorder_group
Br1 Br 0.86043(7) 0.13071(7) -0.01561(7) 0.0469(3) Uani 1 1 d . . . . .
O1 O 0.8445(7) 0.6757(6) 0.3442(7) 0.0381(12) Uani 1 1 d . . . . .
H1 H 0.912180 0.679532 0.249608 0.057 Uiso 1 1 calc R U . . .
O2 O 0.0299(18) 0.6931(14) 1.0143(14) 0.116(4) Uani 1 1 d . U . . .
C1 C 0.7123(7) 0.5337(8) 0.3940(8) 0.0232(12) Uani 1 1 d . . . . .
H1A H 0.627052 0.571926 0.316029 0.028 Uiso 1 1 calc R U . . .
C2 C 0.7935(7) 0.3679(8) 0.3689(8) 0.0248(12) Uani 1 1 d . . . . .
C3 C 0.8873(8) 0.2595(9) 0.4877(9) 0.0311(13) Uani 1 1 d . . . . .
H3 H 0.890698 0.282544 0.592497 0.037 Uiso 1 1 calc R U . . .
C4 C 0.9756(10) 0.1176(10) 0.4510(11) 0.0371(16) Uani 1 1 d . . . . .
H4 H 1.041130 0.047188 0.530662 0.045 Uiso 1 1 calc R U . . .
C5 C 0.9704(9) 0.0775(10) 0.3041(11) 0.0352(15) Uani 1 1 d . . . . .
H5 H 1.029231 -0.020275 0.281464 0.042 Uiso 1 1 calc R U . . .
C6 C 0.8760(8) 0.1847(9) 0.1889(9) 0.0275(13) Uani 1 1 d . . . . .
C7 C 0.7882(8) 0.3286(8) 0.2198(8) 0.0258(12) Uani 1 1 d . . . . .
H7 H 0.724920 0.399514 0.138168 0.031 Uiso 1 1 calc R U . . .
C8 C 0.6157(7) 0.5087(8) 0.5806(8) 0.0226(12) Uani 1 1 d . . . . .
C9 C 0.6738(8) 0.5986(10) 0.6758(9) 0.0297(13) Uani 1 1 d . . . . .
H9 H 0.781366 0.668935 0.627950 0.036 Uiso 1 1 calc R U . . .
C10 C 0.5767(10) 0.5897(11) 0.8462(10) 0.0391(17) Uani 1 1 d . . . . .
C11 C 0.4413(11) 0.4608(11) 0.9222(9) 0.0419(18) Uani 1 1 d . . . . .
H11 H 0.388359 0.433765 1.042732 0.050 Uiso 1 1 calc R U . . .
C12 C 0.3805(9) 0.3699(10) 0.8277(11) 0.0414(19) Uani 1 1 d . . . . .
H12 H 0.287391 0.280844 0.884692 0.050 Uiso 1 1 calc R U . . .
C13 C 0.4537(8) 0.4063(9) 0.6480(9) 0.0308(14) Uani 1 1 d . . . . .
C14 C 0.3424(10) 0.3753(11) 0.5303(13) 0.040(2) Uani 1 1 d . . . . .
H14A H 0.245781 0.285357 0.602098 0.048 Uiso 1 1 calc R U . . .
H14B H 0.415017 0.326545 0.444873 0.048 Uiso 1 1 calc R U . . .
C15 C 0.2619(10) 0.5530(12) 0.4273(12) 0.047(2) Uani 1 1 d . . . . .
H15A H 0.322179 0.591501 0.302177 0.056 Uiso 1 1 calc R U . . .
H15B H 0.136362 0.526980 0.434869 0.056 Uiso 1 1 calc R U . . .
C16 C 0.2784(8) 0.7019(10) 0.4961(10) 0.0357(16) Uani 1 1 d . . . . .
C17 C 0.1803(9) 0.6954(11) 0.6619(11) 0.045(2) Uani 1 1 d . U . . .
H17 H 0.071231 0.627419 0.707996 0.054 Uiso 1 1 calc R U . . .
C18 C 0.2395(11) 0.7863(12) 0.7599(11) 0.0470(18) Uani 1 1 d . U . . .
C19 C 0.3999(11) 0.8879(11) 0.6936(10) 0.0415(17) Uani 1 1 d . U . . .
C20 C 0.4718(10) 0.9259(10) 0.5172(10) 0.0374(16) Uani 1 1 d . . . . .
H20 H 0.564622 1.015575 0.461665 0.045 Uiso 1 1 calc R U . . .
C21 C 0.4120(9) 0.8367(11) 0.4188(10) 0.0324(17) Uani 1 1 d . . . . .
H21 H 0.462847 0.867998 0.297389 0.039 Uiso 1 1 calc R U . . .
C22 C 0.5148(18) 0.9204(15) 0.8108(13) 0.062(3) Uani 1 1 d . . . . .
H22A H 0.443111 0.968049 0.897593 0.074 Uiso 1 1 calc R U . . .
H22B H 0.610357 1.011240 0.737975 0.074 Uiso 1 1 calc R U . . .
C23 C 0.5972(17) 0.7436(16) 0.9104(13) 0.062(3) Uani 1 1 d . . . . .
H23A H 0.723658 0.770125 0.897976 0.074 Uiso 1 1 calc R U . . .
H23B H 0.541400 0.706784 1.036668 0.074 Uiso 1 1 calc R U . . .
C24 C 0.1428(15) 0.7573(16) 0.9416(15) 0.070(3) Uani 1 1 d . U . . .
H24 H 0.201730 0.812266 1.002225 0.084 Uiso 1 1 calc R U . . .

loop_
_atom_site_aniso_label
_atom_site_aniso_U_11
_atom_site_aniso_U_22
_atom_site_aniso_U_33
_atom_site_aniso_U_23
_atom_site_aniso_U_13
_atom_site_aniso_U_12
Br1 0.0689(5) 0.0436(4) 0.0365(4) -0.0230(3) -0.0137(3) 0.0078(3)
O1 0.037(2) 0.027(2) 0.039(3) -0.010(2) 0.013(2) -0.0068(19)
O2 0.139(8) 0.076(5) 0.071(6) 0.012(5) 0.048(6) 0.042(5)
C1 0.021(2) 0.025(3) 0.020(3) -0.003(2) -0.002(2) 0.003(2)
C2 0.022(2) 0.028(3) 0.022(3) -0.006(2) -0.002(2) -0.002(2)
C3 0.037(3) 0.027(3) 0.032(3) -0.010(3) -0.015(3) 0.005(2)
C4 0.042(3) 0.028(3) 0.048(4) -0.013(3) -0.027(3) 0.010(3)
C5 0.038(3) 0.028(3) 0.045(4) -0.016(3) -0.015(3) 0.009(3)
C6 0.033(3) 0.023(3) 0.030(3) -0.013(3) -0.007(2) -0.001(2)
C7 0.028(3) 0.023(3) 0.021(3) -0.002(2) -0.003(2) 0.000(2)
C8 0.022(2) 0.023(3) 0.016(3) 0.000(2) 0.000(2) 0.003(2)
C9 0.030(3) 0.035(3) 0.025(3) -0.010(3) -0.010(2) 0.009(2)
C10 0.045(4) 0.051(5) 0.032(4) -0.025(3) -0.014(3) 0.024(3)
C11 0.053(4) 0.046(4) 0.015(3) 0.002(3) -0.002(3) 0.021(3)
C12 0.034(3) 0.033(4) 0.033(4) 0.009(3) 0.010(3) 0.012(3)
C13 0.028(3) 0.025(3) 0.032(4) -0.002(3) -0.004(2) 0.004(2)
C14 0.029(3) 0.033(4) 0.054(5) -0.011(4) -0.009(3) -0.005(3)
C15 0.035(3) 0.048(5) 0.055(5) -0.008(4) -0.021(3) 0.001(3)
C16 0.027(3) 0.038(4) 0.035(4) -0.001(3) -0.009(3) 0.009(2)
C17 0.027(3) 0.045(4) 0.038(4) 0.012(3) 0.006(3) 0.018(3)
C18 0.044(3) 0.049(3) 0.032(3) 0.001(3) 0.004(3) 0.027(3)
C19 0.054(4) 0.038(3) 0.025(3) -0.005(3) -0.003(3) 0.020(3)
C20 0.048(4) 0.028(3) 0.028(4) -0.001(3) -0.003(3) 0.005(3)
C21 0.032(3) 0.033(4) 0.021(3) 0.001(3) 0.001(2) 0.007(3)
C22 0.103(8) 0.054(5) 0.034(4) -0.022(4) -0.018(5) 0.025(5)
C23 0.094(7) 0.070(6) 0.039(5) -0.032(4) -0.032(5) 0.033(5)
C24 0.062(4) 0.067(5) 0.051(5) 0.003(4) 0.015(4) 0.037(4)

loop_
_atom_type_symbol
_atom_type_description
_atom_type_scat_dispersion_real
_atom_type_scat_dispersion_imag
_atom_type_scat_source
C C 0.0137 0.0067 'International Tables Vol C Tables 4.2.6.8 and 6.1.1.4'
H H 0.0000 0.0000 'International Tables Vol C Tables 4.2.6.8 and 6.1.1.4'
Br Br -0.9338 1.0006 'International Tables Vol C Tables 4.2.6.8 and 6.1.1.4'
O O 0.0389 0.0241 'International Tables Vol C Tables 4.2.6.8 and 6.1.1.4'

loop_
_geom_angle_atom_site_label_1
_geom_angle_atom_site_label_2
_geom_angle_atom_site_label_3
_geom_angle
_geom_angle_site_symmetry_1
_geom_angle_site_symmetry_3
_geom_angle_publ_flag
C1 O1 H1 109.5 . . ?
O1 C1 H1A 108.2 . . ?
O1 C1 C2 110.3(4) . . ?
O1 C1 C8 107.5(5) . . ?
C2 C1 H1A 108.2 . . ?
C2 C1 C8 114.3(5) . . ?
C8 C1 H1A 108.2 . . ?
C3 C2 C1 121.4(6) . . ?
C7 C2 C1 119.8(5) . . ?
C7 C2 C3 118.6(6) . . ?
C2 C3 H3 120.1 . . ?
C4 C3 C2 119.8(7) . . ?
C4 C3 H3 120.1 . . ?
C3 C4 H4 119.1 . . ?
C5 C4 C3 121.9(6) . . ?
C5 C4 H4 119.1 . . ?
C4 C5 H5 121.2 . . ?
C4 C5 C6 117.7(7) . . ?
C6 C5 H5 121.2 . . ?
C5 C6 Br1 119.2(5) . . ?
C5 C6 C7 122.1(6) . . ?
C7 C6 Br1 118.7(5) . . ?
C2 C7 C6 119.9(6) . . ?
C2 C7 H7 120.0 . . ?
C6 C7 H7 120.0 . . ?
C9 C8 C1 120.7(5) . . ?
C9 C8 C13 120.0(6) . . ?
C13 C8 C1 118.9(6) . . ?
C8 C9 H9 119.1 . . ?
C8 C9 C10 121.8(6) . . ?
C10 C9 H9 119.1 . . ?
C9 C10 C23 119.0(8) . . ?
C11 C10 C9 116.2(7) . . ?
C11 C10 C23 123.0(8) . . ?
C10 C11 H11 119.2 . . ?
C10 C11 C12 121.5(7) . . ?
C12 C11 H11 119.2 . . ?
C11 C12 H12 119.3 . . ?
C11 C12 C13 121.4(7) . . ?
C13 C12 H12 119.3 . . ?
C8 C13 C14 122.2(6) . . ?
C12 C13 C8 116.3(7) . . ?
C12 C13 C14 119.8(7) . . ?
C13 C14 H14A 109.1 . . ?
C13 C14 H14B 109.1 . . ?
C13 C14 C15 112.5(7) . . ?
H14A C14 H14B 107.8 . . ?
C15 C14 H14A 109.1 . . ?
C15 C14 H14B 109.1 . . ?
C14 C15 H15A 109.0 . . ?
C14 C15 H15B 109.0 . . ?
H15A C15 H15B 107.8 . . ?
C16 C15 C14 113.1(7) . . ?
C16 C15 H15A 109.0 . . ?
C16 C15 H15B 109.0 . . ?
C17 C16 C15 121.0(7) . . ?
C21 C16 C15 122.4(7) . . ?
C21 C16 C17 115.5(8) . . ?
C16 C17 H17 119.2 . . ?
C18 C17 C16 121.6(7) . . ?
C18 C17 H17 119.2 . . ?
C17 C18 C19 120.0(7) . . ?
C17 C18 C24 119.3(9) . . ?
C19 C18 C24 120.3(10) . . ?
C18 C19 C22 123.1(8) . . ?
C20 C19 C18 116.6(9) . . ?
C20 C19 C22 118.8(8) . . ?
C19 C20 H20 119.1 . . ?
C19 C20 C21 121.9(7) . . ?
C21 C20 H20 119.1 . . ?
C16 C21 H21 119.6 . . ?
C20 C21 C16 120.9(7) . . ?
C20 C21 H21 119.6 . . ?
C19 C22 H22A 109.2 . . ?
C19 C22 H22B 109.2 . . ?
C19 C22 C23 112.0(8) . . ?
H22A C22 H22B 107.9 . . ?
C23 C22 H22A 109.2 . . ?
C23 C22 H22B 109.2 . . ?
C10 C23 C22 114.3(8) . . ?
C10 C23 H23A 108.7 . . ?
C10 C23 H23B 108.7 . . ?
C22 C23 H23A 108.7 . . ?
C22 C23 H23B 108.7 . . ?
H23A C23 H23B 107.6 . . ?
O2 C24 C18 134.3(17) . . ?
O2 C24 H24 112.9 . . ?
C18 C24 H24 112.9 . . ?

loop_
_geom_bond_atom_site_label_1
_geom_bond_atom_site_label_2
_geom_bond_distance
_geom_bond_site_symmetry_2
_geom_bond_publ_flag
Br1 C6 1.907(7) . ?
O1 H1 0.8400 . ?
O1 C1 1.433(7) . ?
O2 C24 0.993(15) . ?
C1 H1A 1.0000 . ?
C1 C2 1.513(9) . ?
C1 C8 1.520(8) . ?
C2 C3 1.406(9) . ?
C2 C7 1.379(10) . ?
C3 H3 0.9500 . ?
C3 C4 1.400(11) . ?
C4 H4 0.9500 . ?
C4 C5 1.364(12) . ?
C5 H5 0.9500 . ?
C5 C6 1.387(10) . ?
C6 C7 1.394(9) . ?
C7 H7 0.9500 . ?
C8 C9 1.367(10) . ?
C8 C13 1.417(8) . ?
C9 H9 0.9500 . ?
C9 C10 1.435(10) . ?
C10 C11 1.374(13) . ?
C10 C23 1.508(14) . ?
C11 H11 0.9500 . ?
C11 C12 1.377(14) . ?
C12 H12 0.9500 . ?
C12 C13 1.411(11) . ?
C13 C14 1.512(12) . ?
C14 H14A 0.9900 . ?
C14 H14B 0.9900 . ?
C14 C15 1.590(12) . ?
C15 H15A 0.9900 . ?
C15 H15B 0.9900 . ?
C15 C16 1.490(13) . ?
C16 C17 1.411(11) . ?
C16 C21 1.394(11) . ?
C17 H17 0.9500 . ?
C17 C18 1.395(15) . ?
C18 C19 1.404(13) . ?
C18 C24 1.480(13) . ?
C19 C20 1.382(11) . ?
C19 C22 1.534(15) . ?
C20 H20 0.9500 . ?
C20 C21 1.391(13) . ?
C21 H21 0.9500 . ?
C22 H22A 0.9900 . ?
C22 H22B 0.9900 . ?
C22 C23 1.584(14) . ?
C23 H23A 0.9900 . ?
C23 H23B 0.9900 . ?
C24 H24 0.9500 . ?

loop_
_geom_torsion_atom_site_label_1
_geom_torsion_atom_site_label_2
_geom_torsion_atom_site_label_3
_geom_torsion_atom_site_label_4
_geom_torsion
_geom_torsion_site_symmetry_1
_geom_torsion_site_symmetry_2
_geom_torsion_site_symmetry_3
_geom_torsion_site_symmetry_4
_geom_torsion_publ_flag
Br1 C6 C7 C2 178.3(4) . . . . ?
O1 C1 C2 C3 76.6(7) . . . . ?
O1 C1 C2 C7 -98.2(6) . . . . ?
O1 C1 C8 C9 -7.5(7) . . . . ?
O1 C1 C8 C13 165.6(5) . . . . ?
C1 C2 C3 C4 -173.5(6) . . . . ?
C1 C2 C7 C6 174.4(5) . . . . ?
C1 C8 C9 C10 174.4(6) . . . . ?
C1 C8 C13 C12 172.7(5) . . . . ?
C1 C8 C13 C14 -21.8(9) . . . . ?
C2 C1 C8 C9 115.2(6) . . . . ?
C2 C1 C8 C13 -71.7(7) . . . . ?
C2 C3 C4 C5 -1.6(11) . . . . ?
C3 C2 C7 C6 -0.5(8) . . . . ?
C3 C4 C5 C6 1.0(11) . . . . ?
C4 C5 C6 Br1 -178.6(5) . . . . ?
C4 C5 C6 C7 -0.2(10) . . . . ?
C5 C6 C7 C2 -0.1(9) . . . . ?
C7 C2 C3 C4 1.3(9) . . . . ?
C8 C1 C2 C3 -44.6(7) . . . . ?
C8 C1 C2 C7 140.6(5) . . . . ?
C8 C9 C10 C11 12.0(10) . . . . ?
C8 C9 C10 C23 -153.2(7) . . . . ?
C8 C13 C14 C15 -67.9(9) . . . . ?
C9 C8 C13 C12 -14.2(9) . . . . ?
C9 C8 C13 C14 151.3(7) . . . . ?
C9 C10 C11 C12 -12.3(10) . . . . ?
C9 C10 C23 C22 69.6(12) . . . . ?
C10 C11 C12 C13 -0.6(11) . . . . ?
C11 C10 C23 C22 -94.6(11) . . . . ?
C11 C12 C13 C8 14.1(9) . . . . ?
C11 C12 C13 C14 -151.8(8) . . . . ?
C12 C13 C14 C15 97.1(8) . . . . ?
C13 C8 C9 C10 1.4(9) . . . . ?
C13 C14 C15 C16 -12.9(10) . . . . ?
C14 C15 C16 C17 -69.4(9) . . . . ?
C14 C15 C16 C21 98.2(8) . . . . ?
C15 C16 C17 C18 153.0(7) . . . . ?
C15 C16 C21 C20 -152.4(7) . . . . ?
C16 C17 C18 C19 0.3(10) . . . . ?
C16 C17 C18 C24 -172.5(7) . . . . ?
C17 C16 C21 C20 15.9(10) . . . . ?
C17 C18 C19 C20 14.5(10) . . . . ?
C17 C18 C19 C22 -151.3(8) . . . . ?
C17 C18 C24 O2 -7.9(17) . . . . ?
C18 C19 C20 C21 -14.2(11) . . . . ?
C18 C19 C22 C23 68.4(12) . . . . ?
C19 C18 C24 O2 179.3(12) . . . . ?
C19 C20 C21 C16 -1.3(11) . . . . ?
C19 C22 C23 C10 11.2(13) . . . . ?
C20 C19 C22 C23 -97.2(10) . . . . ?
C21 C16 C17 C18 -15.4(9) . . . . ?
C22 C19 C20 C21 152.3(8) . . . . ?
C23 C10 C11 C12 152.3(8) . . . . ?
C24 C18 C19 C20 -172.8(7) . . . . ?
C24 C18 C19 C22 21.4(11) . . . . ?
